data_2206177
loop_
_publ_author_name
'Jun Wan'
'Chun-Li Li'
'Xue-Mei Li'
'Ying Li'
'Shu-Sheng Zhang'
'Hong Xu'
'Ping-Kai Ouyang'

_publ_section_title
;
 1-(3-Nitrophenyl)-3-(1<i>H</i>-1,2,4-triazol-1-yl)propan-1-one
;
_journal_issue 7
_journal_name_full 'Acta Crystallographica Section E'
_journal_page_first o1997
_journal_page_last o1998
_journal_paper_doi 10.1107/S1600536805017198
_journal_volume 61
_journal_year 2005
_chemical_formula_iupac 'C11 H10 N4 O3'
_chemical_formula_moiety 'C11 H10 N4 O3'
_chemical_formula_sum 'C11 H10 N4 O3'
_chemical_formula_weight 246.23
_chemical_name_systematic
;
1-(3-Nitrophenyl)-3-(1H-1,2,4-triazol-1-yl)propan-1-one
;
_space_group_IT_number 29
_symmetry_cell_setting orthorhombic
_symmetry_space_group_name_Hall 'P 2c -2ac'
_symmetry_space_group_name_H-M 'P c a 21'
_atom_sites_solution_hydrogens geom
_atom_sites_solution_primary direct
_atom_sites_solution_secondary difmap
_audit_creation_method SHELXL97
_cell_angle_alpha 90.00
_cell_angle_beta 90.00
_cell_angle_gamma 90.00
_cell_formula_units_Z 4
_cell_length_a 26.334(8)
_cell_length_b 4.5962(13)
_cell_length_c 9.570(3)
_cell_measurement_reflns_used 1871
_cell_measurement_temperature 293(2)
_cell_measurement_theta_max 22.3
_cell_measurement_theta_min 2.6
_cell_volume 1158.3(6)
_computing_cell_refinement 'SAINT (Siemens, 1996)'
_computing_data_collection 'SMART (Siemens, 1996)'
_computing_data_reduction SAINT
_computing_molecular_graphics 'ORTEPIII (Farrugia, 1997), PLATON (Spek, 2003) and SHELXTL'
_computing_publication_material 'SHELXTL, PARST (Nardelli, 1995) and PLATON'
_computing_structure_refinement SHELXTL
_computing_structure_solution 'SHELXTL (Sheldrick, 1997)'
_diffrn_ambient_temperature 293(2)
_diffrn_detector_area_resol_mean 8.33
_diffrn_measured_fraction_theta_full 0.998
_diffrn_measured_fraction_theta_max 0.998
_diffrn_measurement_device_type 'Siemens SMART 1000 CCD area-detector'
_diffrn_measurement_method \w
_diffrn_radiation_monochromator graphite
_diffrn_radiation_source 'fine-focus sealed tube'
_diffrn_radiation_type MoK\a
_diffrn_radiation_wavelength 0.71073
_diffrn_reflns_av_R_equivalents 0.0232
_diffrn_reflns_av_sigmaI/netI 0.0155
_diffrn_reflns_limit_h_max 32
_diffrn_reflns_limit_h_min -31
_diffrn_reflns_limit_k_max 5
_diffrn_reflns_limit_k_min -5
_diffrn_reflns_limit_l_max 11
_diffrn_reflns_limit_l_min -11
_diffrn_reflns_number 5794
_diffrn_reflns_theta_full 26.02
_diffrn_reflns_theta_max 26.02
_diffrn_reflns_theta_min 1.55
_diffrn_standards_decay_% 0.1
_diffrn_standards_interval_count 0
_diffrn_standards_number 0
_exptl_absorpt_coefficient_mu 0.107
_exptl_absorpt_correction_T_max 0.9863
_exptl_absorpt_correction_T_min 0.9728
_exptl_absorpt_correction_type multi-scan
_exptl_absorpt_process_details '(SADABS; Sheldrick, 1996)'
_exptl_crystal_colour colourless
_exptl_crystal_density_diffrn 1.412
_exptl_crystal_density_method 'not measured'
_exptl_crystal_description column
_exptl_crystal_F_000 512
_exptl_crystal_size_max 0.26
_exptl_crystal_size_mid 0.24
_exptl_crystal_size_min 0.13
_refine_diff_density_max 0.139
_refine_diff_density_min -0.126
_refine_ls_extinction_method none
_refine_ls_goodness_of_fit_ref 1.139
_refine_ls_hydrogen_treatment constr
_refine_ls_matrix_type full
_refine_ls_number_parameters 163
_refine_ls_number_reflns 1215
_refine_ls_number_restraints 1
_refine_ls_restrained_S_all 1.139
_refine_ls_R_factor_all 0.0440
_refine_ls_R_factor_gt 0.0384
_refine_ls_shift/su_max 0.000
_refine_ls_shift/su_mean 0.000
_refine_ls_structure_factor_coef Fsqd
_refine_ls_weighting_details 'calc w = 1/[\s^2^(Fo^2^)+(0.0426P)^2^+0.1225P] where P = (Fo^2^+2Fc^2^)/3'
_refine_ls_weighting_scheme calc
_refine_ls_wR_factor_gt 0.0885
_refine_ls_wR_factor_ref 0.0920
_reflns_number_gt 1093
_reflns_number_total 1215
_reflns_threshold_expression I>2\s(I)
_cod_data_source_file dn6226.cif
_cod_data_source_block I
_cod_depositor_comments
;
The following automatic conversions were performed:
'_symmetry_cell_setting' value 'Orthorhombic' changed to 'orthorhombic'
according to '/home/saulius/struct/CIF-dictionaries/cif_core.dic'
dictionary named 'cif_core.dic' version 2.4.1 from 2010-06-29.

Automatic conversion script
Id: cif_fix_enum 1527 2010-12-29 10:47:43Z saulius 

The following automatic conversions were performed:

'_symmetry_cell_setting' value 'Orthorhombic' changed to
'orthorhombic' according to
/home/saulius/struct/CIF-dictionaries/cif_core.dic dictionary named
'cif_core.dic' version 2.4.1 from 2010-06-29.

Automatic conversion script
Id: cif_fix_values 1715 2011-07-08 13:25:40Z adriana 
;
_cod_original_cell_volume 1158.4(6)
_cod_database_code 2206177
_cod_database_fobs_code 2206177

loop_
_symmetry_equiv_pos_as_xyz
'x, y, z'
'-x, -y, z+1/2'
'x+1/2, -y, z'
'-x+1/2, y, z+1/2'

loop_
_atom_site_label
_atom_site_fract_x
_atom_site_fract_y
_atom_site_fract_z
_atom_site_U_iso_or_equiv
_atom_site_adp_type
_atom_site_calc_flag
_atom_site_refinement_flags
_atom_site_occupancy
_atom_site_type_symbol
O1 0.16810(9) -0.0697(10) 0.1654(4) 0.1289(13) Uani d . 1 O
O2 0.14445(9) 0.2662(7) 0.3039(3) 0.1000(9) Uani d . 1 O
O3 0.34668(8) -0.2138(5) 0.0558(3) 0.0746(7) Uani d . 1 O
N1 0.49112(7) 0.1405(5) -0.0004(3) 0.0560(6) Uani d . 1 N
N2 0.55200(11) 0.3987(8) -0.0894(4) 0.0934(11) Uani d . 1 N
N3 0.52309(10) 0.1932(8) 0.1071(3) 0.0858(10) Uani d . 1 N
N4 0.17699(9) 0.1252(7) 0.2458(3) 0.0713(8) Uani d . 1 N
C1 0.26751(9) 0.0620(6) 0.1962(3) 0.0517(6) Uani d . 1 C
H1A 0.2587 -0.0751 0.1289 0.062 Uiso calc R 1 H
C2 0.23060(9) 0.1958(6) 0.2745(3) 0.0542(7) Uani d . 1 C
C3 0.24159(11) 0.3947(6) 0.3773(3) 0.0618(8) Uani d . 1 C
H3B 0.2159 0.4834 0.4285 0.074 Uiso calc R 1 H
C4 0.29223(11) 0.4592(7) 0.4023(4) 0.0685(8) Uani d . 1 C
H4A 0.3008 0.5877 0.4736 0.082 Uiso calc R 1 H
C5 0.32982(10) 0.3346(6) 0.3225(3) 0.0576(7) Uani d . 1 C
H5A 0.3635 0.3854 0.3382 0.069 Uiso calc R 1 H
C6 0.31812(9) 0.1334(6) 0.2185(3) 0.0473(6) Uani d . 1 C
C7 0.35737(9) -0.0023(6) 0.1263(3) 0.0496(6) Uani d . 1 C
C8 0.40862(9) 0.1342(6) 0.1182(3) 0.0537(7) Uani d . 1 C
H8A 0.4233 0.1393 0.2111 0.064 Uiso calc R 1 H
H8B 0.4050 0.3335 0.0864 0.064 Uiso calc R 1 H
C9 0.44446(10) -0.0241(6) 0.0214(3) 0.0611(8) Uani d . 1 C
H9A 0.4527 -0.2127 0.0609 0.073 Uiso calc R 1 H
H9B 0.4279 -0.0559 -0.0678 0.073 Uiso calc R 1 H
C10 0.55876(12) 0.3483(9) 0.0459(4) 0.0883(12) Uani d . 1 C
H10A 0.5869 0.4181 0.0943 0.106 Uiso calc R 1 H
C11 0.50887(13) 0.2660(9) -0.1132(4) 0.0836(11) Uani d . 1 C
H11A 0.4928 0.2614 -0.1997 0.100 Uiso calc R 1 H

loop_
_atom_site_aniso_label
_atom_site_aniso_U_11
_atom_site_aniso_U_22
_atom_site_aniso_U_33
_atom_site_aniso_U_12
_atom_site_aniso_U_13
_atom_site_aniso_U_23
O1 0.0488(13) 0.189(3) 0.149(3) -0.0310(16) 0.0098(15) -0.081(3)
O2 0.0445(12) 0.132(2) 0.124(2) 0.0104(13) 0.0155(14) -0.0123(19)
O3 0.0518(11) 0.0674(13) 0.1045(17) -0.0173(10) 0.0150(11) -0.0302(14)
N1 0.0351(10) 0.0671(14) 0.0659(14) -0.0009(10) 0.0054(11) -0.0012(12)
N2 0.0611(17) 0.131(3) 0.088(2) -0.0280(17) 0.0174(16) 0.016(2)
N3 0.0463(13) 0.140(3) 0.0707(18) -0.0253(15) -0.0077(13) 0.0202(19)
N4 0.0398(13) 0.097(2) 0.0767(18) -0.0046(13) 0.0086(12) -0.0019(16)
C1 0.0426(13) 0.0573(15) 0.0552(15) -0.0076(11) 0.0018(12) -0.0040(13)
C2 0.0400(13) 0.0659(17) 0.0568(15) -0.0033(12) 0.0049(12) 0.0071(15)
C3 0.0564(17) 0.0686(18) 0.0603(16) 0.0035(14) 0.0144(14) -0.0016(16)
C4 0.0627(17) 0.077(2) 0.0663(18) -0.0093(16) 0.0069(16) -0.0196(18)
C5 0.0429(13) 0.0683(17) 0.0616(17) -0.0108(13) -0.0005(12) -0.0028(15)
C6 0.0410(12) 0.0489(14) 0.0519(14) -0.0045(10) 0.0021(11) 0.0035(12)
C7 0.0420(13) 0.0447(14) 0.0620(15) -0.0069(11) -0.0014(12) -0.0008(14)
C8 0.0386(13) 0.0551(15) 0.0672(17) -0.0029(10) 0.0054(13) -0.0059(15)
C9 0.0401(13) 0.0573(16) 0.086(2) -0.0057(12) 0.0073(14) -0.0093(16)
C10 0.0443(17) 0.129(3) 0.092(3) -0.0232(18) 0.0006(17) 0.003(3)
C11 0.0599(19) 0.132(3) 0.0585(18) -0.017(2) 0.0111(16) 0.001(2)

loop_
_atom_type_symbol
_atom_type_description
_atom_type_scat_dispersion_real
_atom_type_scat_dispersion_imag
_atom_type_scat_source
C C 0.0033 0.0000 'International Tables Vol C Tables 4.2.6.8 and 6.1.1.4'
H H 0.0000 0.0000 'International Tables Vol C Tables 4.2.6.8 and 6.1.1.4'
N N 0.0061 0.0000 'International Tables Vol C Tables 4.2.6.8 and 6.1.1.4'
O O 0.0106 0.0000 'International Tables Vol C Tables 4.2.6.8 and 6.1.1.4'

loop_
_geom_angle_atom_site_label_1
_geom_angle_atom_site_label_2
_geom_angle_atom_site_label_3
_geom_angle
C11 N1 N3 109.0(2)
C11 N1 C9 130.3(3)
N3 N1 C9 120.6(3)
C11 N2 C10 101.8(3)
C10 N3 N1 101.7(3)
O2 N4 O1 123.7(3)
O2 N4 C2 118.3(3)
O1 N4 C2 118.0(3)
C2 C1 C6 119.3(2)
C2 C1 H1A 120.3
C6 C1 H1A 120.3
C3 C2 C1 122.7(2)
C3 C2 N4 118.8(2)
C1 C2 N4 118.5(3)
C2 C3 C4 117.9(3)
C2 C3 H3B 121.0
C4 C3 H3B 121.0
C5 C4 C3 120.5(3)
C5 C4 H4A 119.8
C3 C4 H4A 119.8
C4 C5 C6 120.9(3)
C4 C5 H5A 119.5
C6 C5 H5A 119.5
C1 C6 C5 118.6(2)
C1 C6 C7 118.3(2)
C5 C6 C7 123.1(2)
O3 C7 C8 121.1(3)
O3 C7 C6 120.1(2)
C8 C7 C6 118.8(2)
C7 C8 C9 113.3(2)
C7 C8 H8A 108.9
C9 C8 H8A 108.9
C7 C8 H8B 108.9
C9 C8 H8B 108.9
H8A C8 H8B 107.7
N1 C9 C8 111.4(2)
N1 C9 H9A 109.4
C8 C9 H9A 109.4
N1 C9 H9B 109.4
C8 C9 H9B 109.4
H9A C9 H9B 108.0
N3 C10 N2 115.6(3)
N3 C10 H10A 122.2
N2 C10 H10A 122.2
N2 C11 N1 111.8(3)
N2 C11 H11A 124.1
N1 C11 H11A 124.1

loop_
_geom_bond_atom_site_label_1
_geom_bond_atom_site_label_2
_geom_bond_distance
O1 N4 1.204(4)
O2 N4 1.210(4)
O3 C7 1.217(3)
N1 C11 1.310(4)
N1 N3 1.351(4)
N1 C9 1.458(3)
N2 C11 1.309(5)
N2 C10 1.327(5)
N3 C10 1.317(4)
N4 C2 1.474(4)
C1 C2 1.373(3)
C1 C6 1.389(3)
C1 H1A 0.9300
C2 C3 1.374(4)
C3 C4 1.387(4)
C3 H3B 0.9300
C4 C5 1.375(4)
C4 H4A 0.9300
C5 C6 1.394(4)
C5 H5A 0.9300
C6 C7 1.495(4)
C7 C8 1.491(3)
C8 C9 1.509(4)
C8 H8A 0.9700
C8 H8B 0.9700
C9 H9A 0.9700
C9 H9B 0.9700
C10 H10A 0.9300
C11 H11A 0.9300

loop_
_geom_hbond_atom_site_label_D
_geom_hbond_atom_site_label_H
_geom_hbond_atom_site_label_A
_geom_hbond_site_symmetry_A
_geom_hbond_distance_DH
_geom_hbond_distance_HA
_geom_hbond_distance_DA
_geom_hbond_angle_DHA
_geom_hbond_publ_flag
C3 H3B O3 4_565 0.93 2.48 3.400(4) 172 yes
C4 H4A O1 4_565 0.93 2.55 3.481(5) 175 yes
C5 H5A N2 2_665 0.93 2.53 3.449(4) 169 yes

loop_
_geom_torsion_atom_site_label_1
_geom_torsion_atom_site_label_2
_geom_torsion_atom_site_label_3
_geom_torsion_atom_site_label_4
_geom_torsion
C11 N1 N3 C10 -0.8(4)
C9 N1 N3 C10 -178.7(3)
C6 C1 C2 C3 -1.5(4)
C6 C1 C2 N4 177.8(3)
O2 N4 C2 C3 7.3(4)
O1 N4 C2 C3 -172.8(3)
O2 N4 C2 C1 -172.0(3)
O1 N4 C2 C1 7.9(4)
C1 C2 C3 C4 -0.4(4)
N4 C2 C3 C4 -179.7(3)
C2 C3 C4 C5 2.4(5)
C3 C4 C5 C6 -2.4(5)
C2 C1 C6 C5 1.5(4)
C2 C1 C6 C7 -176.5(2)
C4 C5 C6 C1 0.4(4)
C4 C5 C6 C7 178.3(3)
C1 C6 C7 O3 -15.7(4)
C5 C6 C7 O3 166.3(3)
C1 C6 C7 C8 161.6(3)
C5 C6 C7 C8 -16.4(4)
O3 C7 C8 C9 -2.6(4)
C6 C7 C8 C9 -179.9(2)
C11 N1 C9 C8 -113.3(4)
N3 N1 C9 C8 64.1(4)
C7 C8 C9 N1 171.1(3)
N1 N3 C10 N2 0.3(5)
C11 N2 C10 N3 0.3(5)
C10 N2 C11 N1 -0.8(5)
N3 N1 C11 N2 1.1(4)
C9 N1 C11 N2 178.7(3)

loop_
_cod_related_entry_id
_cod_related_entry_database
_cod_related_entry_code
1 ChemSpider 21129301
